data_4072928
loop_
_publ_author_name
'Wagner, Harald'
'Baumgartner, Judith'
'Marschner, Christoph'

_publ_section_title
;
 1,1&#x2018;-Oligosilylferrocene Compounds
;
_journal_issue 7
_journal_name_full Organometallics
_journal_page_first 1762
_journal_paper_doi 10.1021/om061138e
_journal_volume 26
_journal_year 2007
_chemical_formula_sum 'C32 H54 Fe Hf Si6'
_chemical_formula_weight 841.63
_chemical_name_systematic
; 
 ? 
;
_space_group_IT_number 14
_symmetry_cell_setting monoclinic
_symmetry_space_group_name_Hall '-P 2yn'
_symmetry_space_group_name_H-M 'P 1 21/n 1'
_atom_sites_solution_hydrogens geom
_atom_sites_solution_primary direct
_atom_sites_solution_secondary difmap
_audit_creation_method SHELXL-97
_cell_angle_alpha 90.00
_cell_angle_beta 113.38(3)
_cell_angle_gamma 90.00
_cell_formula_units_Z 4
_cell_length_a 16.670(3)
_cell_length_b 11.827(2)
_cell_length_c 20.571(4)
_cell_measurement_temperature 100(2)
_cell_volume 3722.7(14)
_computing_cell_refinement 'Bruker XSCANS'
_computing_data_collection 'Bruker XSCANS'
_computing_data_reduction 'Bruker SHELXTL'
_computing_molecular_graphics 'Bruker SHELXTL'
_computing_publication_material 'Bruker SHELXTL'
_computing_structure_refinement 'SHELXL-97 (Sheldrick, 1997)'
_computing_structure_solution 'SHELXS-97 (Sheldrick, 1990)'
_diffrn_ambient_temperature 100(2)
_diffrn_measured_fraction_theta_full 0.999
_diffrn_measured_fraction_theta_max 0.999
_diffrn_measurement_device_type 'Bruker P4'
_diffrn_measurement_method '\w scans'
_diffrn_radiation_monochromator graphite
_diffrn_radiation_source 'fine-focus sealed tube'
_diffrn_radiation_type MoK\a
_diffrn_radiation_wavelength 0.71073
_diffrn_reflns_av_R_equivalents 0.0374
_diffrn_reflns_av_sigmaI/netI 0.0348
_diffrn_reflns_limit_h_max 20
_diffrn_reflns_limit_h_min -20
_diffrn_reflns_limit_k_max 14
_diffrn_reflns_limit_k_min -14
_diffrn_reflns_limit_l_max 25
_diffrn_reflns_limit_l_min -25
_diffrn_reflns_number 28958
_diffrn_reflns_theta_full 26.37
_diffrn_reflns_theta_max 26.37
_diffrn_reflns_theta_min 2.02
_exptl_absorpt_coefficient_mu 3.390
_exptl_absorpt_correction_T_max 0.6303
_exptl_absorpt_correction_T_min 0.4295
_exptl_absorpt_correction_type SADABS
_exptl_absorpt_process_details XPREP
_exptl_crystal_colour black
_exptl_crystal_density_diffrn 1.502
_exptl_crystal_density_method 'not measured'
_exptl_crystal_description blocks
_exptl_crystal_F_000 1712
_exptl_crystal_size_max 0.30
_exptl_crystal_size_mid 0.25
_exptl_crystal_size_min 0.15
_refine_diff_density_max 1.341
_refine_diff_density_min -1.786
_refine_diff_density_rms 0.129
_refine_ls_extinction_method none
_refine_ls_goodness_of_fit_ref 1.242
_refine_ls_hydrogen_treatment mixed
_refine_ls_matrix_type full
_refine_ls_number_parameters 373
_refine_ls_number_reflns 7608
_refine_ls_number_restraints 0
_refine_ls_restrained_S_all 1.242
_refine_ls_R_factor_all 0.0462
_refine_ls_R_factor_gt 0.0421
_refine_ls_shift/su_max 0.006
_refine_ls_shift/su_mean 0.000
_refine_ls_structure_factor_coef Fsqd
_refine_ls_weighting_details 'calc w=1/[\s^2^(Fo^2^)+(0.0226P)^2^+11.5559P] where P=(Fo^2^+2Fc^2^)/3'
_refine_ls_weighting_scheme calc
_refine_ls_wR_factor_gt 0.0799
_refine_ls_wR_factor_ref 0.0814
_reflns_number_gt 7165
_reflns_number_total 7608
_reflns_threshold_expression >2sigma(I)
_cod_data_source_file om061138esi20070130_091118.cif
_cod_data_source_block 339j_10
_cod_original_cell_volume 3722.6(13)
_cod_original_sg_symbol_H-M P2(1)/n
_cod_database_code 4072928

loop_
_symmetry_equiv_pos_as_xyz
'x, y, z'
'-x+1/2, y+1/2, -z+1/2'
'-x, -y, -z'
'x-1/2, -y-1/2, z-1/2'

loop_
_atom_site_label
_atom_site_type_symbol
_atom_site_fract_x
_atom_site_fract_y
_atom_site_fract_z
_atom_site_U_iso_or_equiv
_atom_site_adp_type
_atom_site_occupancy
_atom_site_symmetry_multiplicity
_atom_site_calc_flag
_atom_site_refinement_flags
Fe1 Fe 0.69654(4) 1.01465(6) -0.09234(3) 0.01675(15) Uani 1 1 d .
Hf1 Hf 0.880766(12) 0.801507(15) 0.094812(10) 0.01344(6) Uani 1 1 d .
Si1 Si 0.80790(8) 1.01073(11) 0.10120(7) 0.0153(3) Uani 1 1 d .
Si2 Si 0.90159(9) 1.15347(11) 0.17622(7) 0.0197(3) Uani 1 1 d .
Si3 Si 0.69034(9) 1.02611(12) 0.13856(7) 0.0196(3) Uani 1 1 d .
Si4 Si 0.75025(8) 0.71836(10) -0.02986(6) 0.0143(3) Uani 1 1 d .
Si5 Si 0.63205(8) 0.60404(11) -0.03036(7) 0.0176(3) Uani 1 1 d .
Si6 Si 0.80437(9) 0.59009(12) -0.09198(7) 0.0225(3) Uani 1 1 d .
C1 C 0.6945(3) 0.8347(4) -0.0959(2) 0.0149(9) Uani 1 1 d .
C2 C 0.6102(3) 0.8833(4) -0.1092(2) 0.0213(10) Uani 1 1 d .
H2 H 0.5767 0.8690 -0.0820 0.026 Uiso 1 1 calc R
C3 C 0.5845(3) 0.9560(4) -0.1692(3) 0.0262(12) Uani 1 1 d .
H3 H 0.5311 0.9967 -0.1892 0.031 Uiso 1 1 calc R
C4 C 0.6524(4) 0.9569(4) -0.1937(3) 0.0279(12) Uani 1 1 d .
H4 H 0.6531 0.9984 -0.2330 0.033 Uiso 1 1 calc R
C5 C 0.7202(3) 0.8840(4) -0.1486(3) 0.0225(11) Uani 1 1 d .
H5 H 0.7741 0.8702 -0.1529 0.027 Uiso 1 1 calc R
C6 C 0.7637(3) 1.0815(4) 0.0099(2) 0.0177(10) Uani 1 1 d .
C7 C 0.6774(3) 1.1276(4) -0.0249(2) 0.0211(10) Uani 1 1 d .
H7 H 0.6325 1.1224 -0.0075 0.025 Uiso 1 1 calc R
C8 C 0.6686(4) 1.1820(4) -0.0887(3) 0.0256(12) Uani 1 1 d .
H8 H 0.6180 1.2197 -0.1208 0.031 Uiso 1 1 calc R
C9 C 0.7495(4) 1.1698(4) -0.0958(3) 0.0253(11) Uani 1 1 d .
H9 H 0.7629 1.1983 -0.1335 0.030 Uiso 1 1 calc R
C10 C 0.8068(3) 1.1073(4) -0.0367(2) 0.0210(10) Uani 1 1 d .
H10 H 0.8648 1.0858 -0.0290 0.025 Uiso 1 1 calc R
C11 C 0.7995(3) 0.7341(4) 0.1666(3) 0.0223(11) Uani 1 1 d .
H11 H 0.7411 0.7585 0.1547 0.027 Uiso 1 1 calc R
C12 C 0.8251(3) 0.6374(4) 0.1403(2) 0.0211(10) Uani 1 1 d .
H12 H 0.7871 0.5843 0.1081 0.025 Uiso 1 1 calc R
C13 C 0.9169(3) 0.6329(4) 0.1700(3) 0.0243(11) Uani 1 1 d .
H13 H 0.9520 0.5770 0.1608 0.029 Uiso 1 1 calc R
C14 C 0.9479(3) 0.7271(4) 0.2164(3) 0.0216(11) Uani 1 1 d .
H14 H 1.0074 0.7447 0.2442 0.026 Uiso 1 1 calc R
C15 C 0.8753(3) 0.7888(4) 0.2138(2) 0.0209(10) Uani 1 1 d .
H15 H 0.8768 0.8561 0.2394 0.025 Uiso 1 1 calc R
C16 C 0.9438(3) 0.8637(4) 0.0097(3) 0.0210(10) Uani 1 1 d .
H16 H 0.9048 0.8823 -0.0372 0.025 Uiso 1 1 calc R
C17 C 0.9805(3) 0.7565(4) 0.0340(3) 0.0226(11) Uani 1 1 d .
H17 H 0.9704 0.6901 0.0059 0.027 Uiso 1 1 calc R
C18 C 1.0341(3) 0.7637(4) 0.1063(3) 0.0243(11) Uani 1 1 d .
H18 H 1.0670 0.7038 0.1355 0.029 Uiso 1 1 calc R
C19 C 1.0306(3) 0.8767(4) 0.1279(3) 0.0216(10) Uani 1 1 d .
H19 H 1.0598 0.9059 0.1744 0.026 Uiso 1 1 calc R
C20 C 0.9757(3) 0.9382(4) 0.0679(3) 0.0211(10) Uani 1 1 d .
H20 H 0.9626 1.0165 0.0669 0.025 Uiso 1 1 calc R
C21 C 0.8737(4) 1.2920(4) 0.1288(3) 0.0386(15) Uani 1 1 d .
H21A H 0.8115 1.3082 0.1156 0.058 Uiso 1 1 calc R
H21B H 0.8859 1.2884 0.0860 0.058 Uiso 1 1 calc R
H21C H 0.9089 1.3520 0.1600 0.058 Uiso 1 1 calc R
C22 C 0.8917(4) 1.1709(5) 0.2637(3) 0.0305(13) Uani 1 1 d .
H22A H 0.9274 1.2351 0.2893 0.046 Uiso 1 1 calc R
H22B H 0.9120 1.1019 0.2918 0.046 Uiso 1 1 calc R
H22C H 0.8304 1.1848 0.2554 0.046 Uiso 1 1 calc R
C23 C 1.0225(3) 1.1316(5) 0.2046(3) 0.0295(12) Uani 1 1 d .
H23A H 1.0359 1.1215 0.1627 0.044 Uiso 1 1 calc R
H23B H 1.0408 1.0642 0.2346 0.044 Uiso 1 1 calc R
H23C H 1.0540 1.1978 0.2313 0.044 Uiso 1 1 calc R
C24 C 0.7174(4) 0.9730(5) 0.2313(3) 0.0271(12) Uani 1 1 d .
H24A H 0.6703 0.9935 0.2461 0.041 Uiso 1 1 calc R
H24B H 0.7723 1.0072 0.2636 0.041 Uiso 1 1 calc R
H24C H 0.7238 0.8905 0.2323 0.041 Uiso 1 1 calc R
C25 C 0.6524(3) 1.1769(4) 0.1362(3) 0.0263(12) Uani 1 1 d .
H25A H 0.6261 1.2031 0.0870 0.039 Uiso 1 1 calc R
H25B H 0.7024 1.2251 0.1632 0.039 Uiso 1 1 calc R
H25C H 0.6090 1.1810 0.1572 0.039 Uiso 1 1 calc R
C26 C 0.5917(3) 0.9424(5) 0.0821(3) 0.0286(12) Uani 1 1 d .
H26A H 0.6027 0.8618 0.0932 0.043 Uiso 1 1 calc R
H26B H 0.5798 0.9550 0.0320 0.043 Uiso 1 1 calc R
H26C H 0.5412 0.9666 0.0917 0.043 Uiso 1 1 calc R
C27 C 0.6665(3) 0.4523(4) -0.0059(3) 0.0290(12) Uani 1 1 d .
H27A H 0.7049 0.4479 0.0444 0.044 Uiso 1 1 calc R
H27B H 0.6977 0.4248 -0.0343 0.044 Uiso 1 1 calc R
H27C H 0.6145 0.4054 -0.0153 0.044 Uiso 1 1 calc R
C28 C 0.5402(3) 0.6022(4) -0.1203(3) 0.0251(11) Uani 1 1 d .
H28A H 0.4948 0.5497 -0.1201 0.038 Uiso 1 1 calc R
H28B H 0.5623 0.5776 -0.1556 0.038 Uiso 1 1 calc R
H28C H 0.5154 0.6783 -0.1322 0.038 Uiso 1 1 calc R
C29 C 0.5793(3) 0.6466(5) 0.0309(3) 0.0272(12) Uani 1 1 d .
H29A H 0.5513 0.7206 0.0166 0.041 Uiso 1 1 calc R
H29B H 0.6237 0.6513 0.0794 0.041 Uiso 1 1 calc R
H29C H 0.5352 0.5903 0.0289 0.041 Uiso 1 1 calc R
C30 C 0.8719(4) 0.6567(5) -0.1372(3) 0.0330(13) Uani 1 1 d .
H30A H 0.9089 0.5989 -0.1454 0.049 Uiso 1 1 calc R
H30B H 0.9087 0.7164 -0.1069 0.049 Uiso 1 1 calc R
H30C H 0.8329 0.6892 -0.1826 0.049 Uiso 1 1 calc R
C31 C 0.7179(4) 0.5134(6) -0.1670(3) 0.0399(15) Uani 1 1 d .
H31A H 0.7455 0.4671 -0.1919 0.060 Uiso 1 1 calc R
H31B H 0.6786 0.5685 -0.2000 0.060 Uiso 1 1 calc R
H31C H 0.6844 0.4647 -0.1484 0.060 Uiso 1 1 calc R
C32 C 0.8724(4) 0.4787(4) -0.0289(3) 0.0318(13) Uani 1 1 d .
H32A H 0.8339 0.4245 -0.0194 0.048 Uiso 1 1 calc R
H32B H 0.9108 0.5145 0.0155 0.048 Uiso 1 1 calc R
H32C H 0.9078 0.4391 -0.0500 0.048 Uiso 1 1 calc R

loop_
_atom_site_aniso_label
_atom_site_aniso_U_11
_atom_site_aniso_U_22
_atom_site_aniso_U_33
_atom_site_aniso_U_23
_atom_site_aniso_U_13
_atom_site_aniso_U_12
Fe1 0.0217(4) 0.0133(3) 0.0131(3) 0.0008(3) 0.0045(3) -0.0007(3)
Hf1 0.01390(10) 0.01248(10) 0.01333(10) 0.00033(8) 0.00476(7) 0.00053(7)
Si1 0.0173(6) 0.0133(6) 0.0145(6) -0.0003(5) 0.0056(5) 0.0016(5)
Si2 0.0218(7) 0.0151(6) 0.0179(7) -0.0009(5) 0.0033(6) -0.0003(5)
Si3 0.0202(7) 0.0193(7) 0.0204(7) -0.0025(5) 0.0092(6) 0.0018(5)
Si4 0.0161(6) 0.0122(6) 0.0139(6) 0.0000(5) 0.0052(5) 0.0003(5)
Si5 0.0171(7) 0.0140(6) 0.0195(7) 0.0006(5) 0.0051(5) -0.0010(5)
Si6 0.0227(7) 0.0222(7) 0.0234(7) -0.0079(6) 0.0098(6) -0.0014(6)
C1 0.016(2) 0.012(2) 0.014(2) -0.0038(17) 0.0037(19) -0.0005(17)
C2 0.026(3) 0.019(2) 0.017(2) -0.0010(19) 0.006(2) -0.001(2)
C3 0.027(3) 0.017(2) 0.021(3) -0.001(2) -0.006(2) 0.002(2)
C4 0.045(3) 0.020(3) 0.013(2) 0.003(2) 0.005(2) -0.001(2)
C5 0.031(3) 0.018(2) 0.020(2) -0.001(2) 0.013(2) 0.001(2)
C6 0.023(3) 0.013(2) 0.014(2) -0.0021(18) 0.003(2) -0.0014(19)
C7 0.026(3) 0.017(2) 0.018(2) -0.0031(19) 0.006(2) 0.003(2)
C8 0.033(3) 0.014(2) 0.021(3) 0.000(2) 0.001(2) 0.010(2)
C9 0.034(3) 0.013(2) 0.026(3) 0.004(2) 0.009(2) -0.007(2)
C10 0.023(3) 0.017(2) 0.019(2) 0.002(2) 0.005(2) -0.004(2)
C11 0.025(3) 0.022(3) 0.023(3) 0.006(2) 0.013(2) -0.003(2)
C12 0.030(3) 0.020(2) 0.013(2) 0.0051(19) 0.008(2) -0.002(2)
C13 0.030(3) 0.023(3) 0.017(2) 0.002(2) 0.006(2) 0.006(2)
C14 0.023(3) 0.021(3) 0.018(2) 0.003(2) 0.005(2) -0.003(2)
C15 0.023(3) 0.024(3) 0.015(2) 0.003(2) 0.008(2) 0.005(2)
C16 0.019(2) 0.024(3) 0.024(3) 0.003(2) 0.013(2) -0.002(2)
C17 0.018(2) 0.024(3) 0.031(3) -0.009(2) 0.014(2) -0.006(2)
C18 0.015(2) 0.028(3) 0.031(3) 0.003(2) 0.011(2) 0.006(2)
C19 0.016(2) 0.025(3) 0.024(3) -0.002(2) 0.009(2) -0.001(2)
C20 0.022(3) 0.019(2) 0.027(3) 0.001(2) 0.014(2) -0.001(2)
C21 0.053(4) 0.017(3) 0.035(3) 0.004(2) 0.006(3) -0.003(3)
C22 0.038(3) 0.026(3) 0.024(3) -0.010(2) 0.008(2) -0.003(2)
C23 0.023(3) 0.030(3) 0.030(3) -0.009(2) 0.004(2) -0.005(2)
C24 0.032(3) 0.030(3) 0.027(3) -0.001(2) 0.020(2) 0.000(2)
C25 0.029(3) 0.022(3) 0.028(3) -0.002(2) 0.011(2) 0.008(2)
C26 0.022(3) 0.029(3) 0.036(3) -0.004(2) 0.012(2) -0.002(2)
C27 0.024(3) 0.022(3) 0.037(3) 0.007(2) 0.007(2) -0.002(2)
C28 0.018(3) 0.023(3) 0.026(3) -0.003(2) 0.001(2) -0.006(2)
C29 0.025(3) 0.025(3) 0.032(3) -0.002(2) 0.013(2) -0.008(2)
C30 0.037(3) 0.038(3) 0.031(3) -0.011(3) 0.021(3) -0.003(3)
C31 0.035(3) 0.050(4) 0.034(3) -0.023(3) 0.014(3) -0.007(3)
C32 0.025(3) 0.021(3) 0.050(4) -0.003(3) 0.017(3) 0.004(2)

loop_
_atom_type_symbol
_atom_type_description
_atom_type_scat_dispersion_real
_atom_type_scat_dispersion_imag
_atom_type_scat_source
C C 0.0033 0.0016 'International Tables Vol C Tables 4.2.6.8 and 6.1.1.4'
H H 0.0000 0.0000 'International Tables Vol C Tables 4.2.6.8 and 6.1.1.4'
Si Si 0.0817 0.0704 'International Tables Vol C Tables 4.2.6.8 and 6.1.1.4'
Fe Fe 0.3463 0.8444 'International Tables Vol C Tables 4.2.6.8 and 6.1.1.4'
Hf Hf -0.5830 6.1852 'International Tables Vol C Tables 4.2.6.8 and 6.1.1.4'

loop_
_geom_angle_atom_site_label_1
_geom_angle_atom_site_label_2
_geom_angle_atom_site_label_3
_geom_angle
C3 Fe1 C4 40.6(2)
C3 Fe1 C7 114.2(2)
C4 Fe1 C7 145.7(2)
C3 Fe1 C8 101.9(2)
C4 Fe1 C8 111.6(2)
C7 Fe1 C8 40.6(2)
C3 Fe1 C9 123.7(2)
C4 Fe1 C9 104.5(2)
C7 Fe1 C9 67.9(2)
C8 Fe1 C9 40.6(2)
C3 Fe1 C2 40.79(19)
C4 Fe1 C2 68.2(2)
C7 Fe1 C2 108.8(2)
C8 Fe1 C2 125.8(2)
C9 Fe1 C2 162.7(2)
C3 Fe1 C10 163.5(2)
C4 Fe1 C10 129.1(2)
C7 Fe1 C10 67.6(2)
C8 Fe1 C10 68.2(2)
C9 Fe1 C10 40.49(19)
C2 Fe1 C10 155.61(19)
C3 Fe1 C5 68.2(2)
C4 Fe1 C5 40.9(2)
C7 Fe1 C5 171.68(19)
C8 Fe1 C5 147.7(2)
C9 Fe1 C5 118.1(2)
C2 Fe1 C5 67.4(2)
C10 Fe1 C5 112.6(2)
C3 Fe1 C6 150.0(2)
C4 Fe1 C6 169.3(2)
C7 Fe1 C6 40.50(18)
C8 Fe1 C6 68.78(19)
C9 Fe1 C6 68.45(19)
C2 Fe1 C6 120.86(19)
C10 Fe1 C6 40.47(18)
C5 Fe1 C6 134.28(19)
C3 Fe1 C1 68.56(18)
C4 Fe1 C1 68.54(19)
C7 Fe1 C1 132.31(19)
C8 Fe1 C1 165.8(2)
C9 Fe1 C1 153.5(2)
C2 Fe1 C1 40.25(18)
C10 Fe1 C1 123.44(19)
C5 Fe1 C1 40.09(18)
C6 Fe1 C1 113.89(17)
C13 Hf1 C14 33.70(16)
C13 Hf1 C20 130.90(17)
C14 Hf1 C20 112.81(16)
C13 Hf1 C19 98.64(17)
C14 Hf1 C19 81.19(17)
C20 Hf1 C19 33.12(16)
C13 Hf1 C16 128.31(17)
C14 Hf1 C16 132.30(17)
C20 Hf1 C16 33.02(16)
C19 Hf1 C16 54.93(17)
C13 Hf1 C12 33.09(17)
C14 Hf1 C12 54.99(16)
C20 Hf1 C12 163.94(16)
C19 Hf1 C12 131.47(16)
C16 Hf1 C12 145.22(16)
C13 Hf1 C15 54.93(16)
C14 Hf1 C15 32.76(16)
C20 Hf1 C15 122.41(16)
C19 Hf1 C15 100.24(17)
C16 Hf1 C15 154.36(17)
C12 Hf1 C15 54.45(16)
C13 Hf1 C11 54.67(17)
C14 Hf1 C11 54.55(17)
C20 Hf1 C11 152.40(16)
C19 Hf1 C11 132.53(17)
C16 Hf1 C11 172.54(16)
C12 Hf1 C11 32.65(16)
C15 Hf1 C11 32.80(16)
C13 Hf1 C17 95.55(17)
C14 Hf1 C17 107.89(17)
C20 Hf1 C17 54.28(16)
C19 Hf1 C17 54.33(16)
C16 Hf1 C17 32.87(16)
C12 Hf1 C17 116.29(17)
C15 Hf1 C17 140.29(16)
C11 Hf1 C17 148.36(17)
C13 Hf1 C18 79.03(18)
C14 Hf1 C18 78.78(17)
C20 Hf1 C18 54.52(17)
C19 Hf1 C18 32.99(16)
C16 Hf1 C18 54.53(17)
C12 Hf1 C18 110.09(17)
C15 Hf1 C18 109.26(17)
C11 Hf1 C18 131.16(17)
C17 Hf1 C18 32.44(16)
C13 Hf1 Si1 134.19(12)
C14 Hf1 Si1 107.52(12)
C20 Hf1 Si1 76.10(12)
C19 Hf1 Si1 94.52(12)
C16 Hf1 Si1 94.84(12)
C12 Hf1 Si1 116.15(12)
C15 Hf1 Si1 79.64(12)
C11 Hf1 Si1 84.63(12)
C17 Hf1 Si1 127.01(12)
C18 Hf1 Si1 126.92(12)
C13 Hf1 Si4 101.52(12)
C14 Hf1 Si4 132.79(12)
C20 Hf1 Si4 110.96(12)
C19 Hf1 Si4 135.18(12)
C16 Hf1 Si4 81.42(12)
C12 Hf1 Si4 78.49(11)
C15 Hf1 Si4 124.09(12)
C11 Hf1 Si4 91.31(12)
C17 Hf1 Si4 84.05(12)
C18 Hf1 Si4 114.53(13)
Si1 Hf1 Si4 99.23(4)
C6 Si1 Si3 103.75(16)
C6 Si1 Si2 102.83(15)
Si3 Si1 Si2 98.50(7)
C6 Si1 Hf1 110.31(15)
Si3 Si1 Hf1 120.95(6)
Si2 Si1 Hf1 118.11(6)
C21 Si2 C23 107.3(3)
C21 Si2 C22 107.7(3)
C23 Si2 C22 102.0(3)
C21 Si2 Si1 108.51(19)
C23 Si2 Si1 116.55(18)
C22 Si2 Si1 114.21(18)
C26 Si3 C24 104.4(3)
C26 Si3 C25 106.3(2)
C24 Si3 C25 106.5(2)
C26 Si3 Si1 113.07(18)
C24 Si3 Si1 113.83(18)
C25 Si3 Si1 112.00(18)
C1 Si4 Si6 105.06(15)
C1 Si4 Si5 103.81(15)
Si6 Si4 Si5 97.17(7)
C1 Si4 Hf1 112.52(14)
Si6 Si4 Hf1 113.15(6)
Si5 Si4 Hf1 122.87(6)
C29 Si5 C28 104.5(2)
C29 Si5 C27 104.5(3)
C28 Si5 C27 107.1(2)
C29 Si5 Si4 116.94(17)
C28 Si5 Si4 111.13(17)
C27 Si5 Si4 111.96(18)
C31 Si6 C32 106.6(3)
C31 Si6 C30 102.1(3)
C32 Si6 C30 108.5(3)
C31 Si6 Si4 114.8(2)
C32 Si6 Si4 109.22(19)
C30 Si6 Si4 115.12(19)
C5 C1 C2 104.8(4)
C5 C1 Si4 128.7(4)
C2 C1 Si4 126.1(4)
C5 C1 Fe1 67.4(3)
C2 C1 Fe1 66.9(3)
Si4 C1 Fe1 134.7(2)
C3 C2 C1 110.0(4)
C3 C2 Fe1 68.9(3)
C1 C2 Fe1 72.8(3)
C4 C3 C2 107.8(4)
C4 C3 Fe1 69.8(3)
C2 C3 Fe1 70.4(3)
C3 C4 C5 107.7(4)
C3 C4 Fe1 69.6(3)
C5 C4 Fe1 70.6(3)
C4 C5 C1 109.7(4)
C4 C5 Fe1 68.5(3)
C1 C5 Fe1 72.5(3)
C7 C6 C10 104.8(4)
C7 C6 Si1 124.9(4)
C10 C6 Si1 130.2(4)
C7 C6 Fe1 67.4(3)
C10 C6 Fe1 67.9(3)
Si1 C6 Fe1 131.3(2)
C8 C7 C6 110.4(5)
C8 C7 Fe1 69.7(3)
C6 C7 Fe1 72.1(3)
C7 C8 C9 107.2(4)
C7 C8 Fe1 69.7(3)
C9 C8 Fe1 70.0(3)
C8 C9 C10 108.0(4)
C8 C9 Fe1 69.4(3)
C10 C9 Fe1 69.9(3)
C9 C10 C6 109.6(4)
C9 C10 Fe1 69.6(3)
C6 C10 Fe1 71.7(3)
C12 C11 C15 108.2(5)
C12 C11 Hf1 73.3(3)
C15 C11 Hf1 73.2(3)
C11 C12 C13 108.0(5)
C11 C12 Hf1 74.1(3)
C13 C12 Hf1 71.9(3)
C12 C13 C14 107.8(5)
C12 C13 Hf1 75.0(3)
C14 C13 Hf1 73.7(3)
C15 C14 C13 107.7(4)
C15 C14 Hf1 74.7(3)
C13 C14 Hf1 72.6(3)
C14 C15 C11 108.3(4)
C14 C15 Hf1 72.6(3)
C11 C15 Hf1 74.0(3)
C20 C16 C17 107.2(4)
C20 C16 Hf1 73.1(3)
C17 C16 Hf1 74.3(3)
C18 C17 C16 109.0(4)
C18 C17 Hf1 74.2(3)
C16 C17 Hf1 72.9(3)
C17 C18 C19 107.6(5)
C17 C18 Hf1 73.4(3)
C19 C18 Hf1 72.2(3)
C20 C19 C18 107.7(4)
C20 C19 Hf1 73.3(3)
C18 C19 Hf1 74.8(3)
C16 C20 C19 108.5(4)
C16 C20 Hf1 73.9(3)
C19 C20 Hf1 73.6(3)

loop_
_geom_bond_atom_site_label_1
_geom_bond_atom_site_label_2
_geom_bond_distance
Fe1 C3 2.031(5)
Fe1 C4 2.034(5)
Fe1 C7 2.041(5)
Fe1 C8 2.042(5)
Fe1 C9 2.049(5)
Fe1 C2 2.051(5)
Fe1 C10 2.054(5)
Fe1 C5 2.061(5)
Fe1 C6 2.105(5)
Fe1 C1 2.130(4)
Hf1 C13 2.448(5)
Hf1 C14 2.462(5)
Hf1 C20 2.475(5)
Hf1 C19 2.478(5)
Hf1 C16 2.484(5)
Hf1 C12 2.488(5)
Hf1 C15 2.489(5)
Hf1 C11 2.498(5)
Hf1 C17 2.502(5)
Hf1 C18 2.513(5)
Hf1 Si1 2.7825(13)
Hf1 Si4 2.8016(16)
Si1 C6 1.917(5)
Si1 Si3 2.3791(19)
Si1 Si2 2.3995(19)
Si2 C21 1.868(5)
Si2 C23 1.881(5)
Si2 C22 1.882(5)
Si3 C26 1.875(5)
Si3 C24 1.885(5)
Si3 C25 1.887(5)
Si4 C1 1.898(5)
Si4 Si6 2.3798(19)
Si4 Si5 2.3863(18)
Si5 C29 1.870(5)
Si5 C28 1.876(5)
Si5 C27 1.891(5)
Si6 C31 1.876(6)
Si6 C32 1.881(6)
Si6 C30 1.892(6)
C1 C5 1.438(7)
C1 C2 1.440(7)
C2 C3 1.423(7)
C3 C4 1.410(8)
C4 C5 1.431(7)
C6 C7 1.436(7)
C6 C10 1.439(7)
C7 C8 1.417(7)
C8 C9 1.420(8)
C9 C10 1.420(7)
C11 C12 1.402(7)
C11 C15 1.408(7)
C12 C13 1.406(7)
C13 C14 1.423(7)
C14 C15 1.397(7)
C16 C20 1.409(7)
C16 C17 1.411(7)
C17 C18 1.401(7)
C18 C19 1.417(7)
C19 C20 1.412(7)

loop_
_geom_torsion_atom_site_label_1
_geom_torsion_atom_site_label_2
_geom_torsion_atom_site_label_3
_geom_torsion_atom_site_label_4
_geom_torsion
C13 Hf1 Si1 C6 -160.9(2)
C14 Hf1 Si1 C6 174.5(2)
C20 Hf1 Si1 C6 64.6(2)
C19 Hf1 Si1 C6 92.4(2)
C16 Hf1 Si1 C6 37.2(2)
C12 Hf1 Si1 C6 -126.5(2)
C15 Hf1 Si1 C6 -168.0(2)
C11 Hf1 Si1 C6 -135.3(2)
C17 Hf1 Si1 C6 44.7(2)
C18 Hf1 Si1 C6 85.6(2)
Si4 Hf1 Si1 C6 -44.83(16)
C13 Hf1 Si1 Si3 -39.78(19)
C14 Hf1 Si1 Si3 -64.29(14)
C20 Hf1 Si1 Si3 -174.21(14)
C19 Hf1 Si1 Si3 -146.47(13)
C16 Hf1 Si1 Si3 158.40(13)
C12 Hf1 Si1 Si3 -5.30(14)
C15 Hf1 Si1 Si3 -46.87(13)
C11 Hf1 Si1 Si3 -14.12(13)
C17 Hf1 Si1 Si3 165.82(15)
C18 Hf1 Si1 Si3 -153.26(16)
Si4 Hf1 Si1 Si3 76.34(7)
C13 Hf1 Si1 Si2 81.27(19)
C14 Hf1 Si1 Si2 56.76(14)
C20 Hf1 Si1 Si2 -53.16(13)
C19 Hf1 Si1 Si2 -25.42(13)
C16 Hf1 Si1 Si2 -80.55(13)
C12 Hf1 Si1 Si2 115.74(14)
C15 Hf1 Si1 Si2 74.18(13)
C11 Hf1 Si1 Si2 106.92(13)
C17 Hf1 Si1 Si2 -73.13(16)
C18 Hf1 Si1 Si2 -32.21(17)
Si4 Hf1 Si1 Si2 -162.62(6)
C6 Si1 Si2 C21 17.0(3)
Si3 Si1 Si2 C21 -89.3(2)
Hf1 Si1 Si2 C21 138.7(2)
C6 Si1 Si2 C23 -104.1(3)
Si3 Si1 Si2 C23 149.6(2)
Hf1 Si1 Si2 C23 17.6(2)
C6 Si1 Si2 C22 137.2(3)
Si3 Si1 Si2 C22 30.9(2)
Hf1 Si1 Si2 C22 -101.1(2)
C6 Si1 Si3 C26 65.5(2)
Si2 Si1 Si3 C26 171.0(2)
Hf1 Si1 Si3 C26 -58.8(2)
C6 Si1 Si3 C24 -175.5(2)
Si2 Si1 Si3 C24 -70.0(2)
Hf1 Si1 Si3 C24 60.2(2)
C6 Si1 Si3 C25 -54.6(2)
Si2 Si1 Si3 C25 50.93(19)
Hf1 Si1 Si3 C25 -178.90(18)
C13 Hf1 Si4 C1 171.2(2)
C14 Hf1 Si4 C1 156.7(2)
C20 Hf1 Si4 C1 -46.3(2)
C19 Hf1 Si4 C1 -73.8(2)
C16 Hf1 Si4 C1 -61.3(2)
C12 Hf1 Si4 C1 147.2(2)
C15 Hf1 Si4 C1 115.9(2)
C11 Hf1 Si4 C1 117.0(2)
C17 Hf1 Si4 C1 -94.4(2)
C18 Hf1 Si4 C1 -105.8(2)
Si1 Hf1 Si4 C1 32.24(16)
C13 Hf1 Si4 Si6 -69.94(14)
C14 Hf1 Si4 Si6 -84.39(18)
C20 Hf1 Si4 Si6 72.58(14)
C19 Hf1 Si4 Si6 45.06(18)
C16 Hf1 Si4 Si6 57.58(13)
C12 Hf1 Si4 Si6 -93.87(13)
C15 Hf1 Si4 Si6 -125.18(15)
C11 Hf1 Si4 Si6 -124.09(13)
C17 Hf1 Si4 Si6 24.54(13)
C18 Hf1 Si4 Si6 13.13(15)
Si1 Hf1 Si4 Si6 151.13(6)
C13 Hf1 Si4 Si5 46.03(14)
C14 Hf1 Si4 Si5 31.59(18)
C20 Hf1 Si4 Si5 -171.44(14)
C19 Hf1 Si4 Si5 161.03(17)
C16 Hf1 Si4 Si5 173.56(13)
C12 Hf1 Si4 Si5 22.11(13)
C15 Hf1 Si4 Si5 -9.20(16)
C11 Hf1 Si4 Si5 -8.11(13)
C17 Hf1 Si4 Si5 140.51(14)
C18 Hf1 Si4 Si5 129.11(15)
Si1 Hf1 Si4 Si5 -92.89(7)
C1 Si4 Si5 C29 -86.8(2)
Si6 Si4 Si5 C29 165.7(2)
Hf1 Si4 Si5 C29 42.1(2)
C1 Si4 Si5 C28 33.0(2)
Si6 Si4 Si5 C28 -74.53(19)
Hf1 Si4 Si5 C28 161.89(18)
C1 Si4 Si5 C27 152.6(2)
Si6 Si4 Si5 C27 45.2(2)
Hf1 Si4 Si5 C27 -78.4(2)
C1 Si4 Si6 C31 -66.7(3)
Si5 Si4 Si6 C31 39.7(3)
Hf1 Si4 Si6 C31 170.1(2)
C1 Si4 Si6 C32 173.7(2)
Si5 Si4 Si6 C32 -79.9(2)
Hf1 Si4 Si6 C32 50.6(2)
C1 Si4 Si6 C30 51.3(3)
Si5 Si4 Si6 C30 157.8(2)
Hf1 Si4 Si6 C30 -71.8(2)
Si6 Si4 C1 C5 -37.3(4)
Si5 Si4 C1 C5 -138.8(4)
Hf1 Si4 C1 C5 86.2(4)
Si6 Si4 C1 C2 134.7(4)
Si5 Si4 C1 C2 33.2(4)
Hf1 Si4 C1 C2 -101.8(4)
Si6 Si4 C1 Fe1 -133.1(3)
Si5 Si4 C1 Fe1 125.4(3)
Hf1 Si4 C1 Fe1 -9.5(4)
C3 Fe1 C1 C5 81.2(3)
C4 Fe1 C1 C5 37.4(3)
C7 Fe1 C1 C5 -175.1(3)
C8 Fe1 C1 C5 130.9(7)
C9 Fe1 C1 C5 -41.9(5)
C2 Fe1 C1 C5 118.5(4)
C10 Fe1 C1 C5 -86.1(3)
C6 Fe1 C1 C5 -131.3(3)
C3 Fe1 C1 C2 -37.4(3)
C4 Fe1 C1 C2 -81.1(3)
C7 Fe1 C1 C2 66.4(4)
C8 Fe1 C1 C2 12.3(9)
C9 Fe1 C1 C2 -160.5(4)
C10 Fe1 C1 C2 155.4(3)
C5 Fe1 C1 C2 -118.5(4)
C6 Fe1 C1 C2 110.2(3)
C3 Fe1 C1 Si4 -156.0(4)
C4 Fe1 C1 Si4 160.2(4)
C7 Fe1 C1 Si4 -52.3(4)
C8 Fe1 C1 Si4 -106.4(8)
C9 Fe1 C1 Si4 80.8(5)
C2 Fe1 C1 Si4 -118.7(5)
C10 Fe1 C1 Si4 36.7(4)
C5 Fe1 C1 Si4 122.8(5)
C6 Fe1 C1 Si4 -8.5(4)
C5 C1 C2 C3 2.1(5)
Si4 C1 C2 C3 -171.5(3)
Fe1 C1 C2 C3 59.1(3)
C5 C1 C2 Fe1 -57.0(3)
Si4 C1 C2 Fe1 129.4(3)
C4 Fe1 C2 C3 -38.0(3)
C7 Fe1 C2 C3 105.5(3)
C8 Fe1 C2 C3 63.5(4)
C9 Fe1 C2 C3 29.7(8)
C10 Fe1 C2 C3 -177.5(5)
C5 Fe1 C2 C3 -82.4(3)
C6 Fe1 C2 C3 148.4(3)
C1 Fe1 C2 C3 -120.2(4)
C3 Fe1 C2 C1 120.2(4)
C4 Fe1 C2 C1 82.2(3)
C7 Fe1 C2 C1 -134.3(3)
C8 Fe1 C2 C1 -176.3(3)
C9 Fe1 C2 C1 149.9(6)
C10 Fe1 C2 C1 -57.3(6)
C5 Fe1 C2 C1 37.8(3)
C6 Fe1 C2 C1 -91.4(3)
C1 C2 C3 C4 -1.4(6)
Fe1 C2 C3 C4 60.0(3)
C1 C2 C3 Fe1 -61.5(3)
C7 Fe1 C3 C4 150.3(3)
C8 Fe1 C3 C4 109.4(3)
C9 Fe1 C3 C4 71.7(4)
C2 Fe1 C3 C4 -118.5(4)
C10 Fe1 C3 C4 57.9(8)
C5 Fe1 C3 C4 -38.4(3)
C6 Fe1 C3 C4 177.4(3)
C1 Fe1 C3 C4 -81.6(3)
C4 Fe1 C3 C2 118.5(4)
C7 Fe1 C3 C2 -91.2(3)
C8 Fe1 C3 C2 -132.1(3)
C9 Fe1 C3 C2 -169.8(3)
C10 Fe1 C3 C2 176.4(7)
C5 Fe1 C3 C2 80.1(3)
C6 Fe1 C3 C2 -64.1(5)
C1 Fe1 C3 C2 36.9(3)
C2 C3 C4 C5 0.2(6)
Fe1 C3 C4 C5 60.6(3)
C2 C3 C4 Fe1 -60.4(3)
C7 Fe1 C4 C3 -53.4(5)
C8 Fe1 C4 C3 -83.1(3)
C9 Fe1 C4 C3 -125.3(3)
C2 Fe1 C4 C3 38.2(3)
C10 Fe1 C4 C3 -162.0(3)
C5 Fe1 C4 C3 118.4(4)
C6 Fe1 C4 C3 -173.1(9)
C1 Fe1 C4 C3 81.7(3)
C3 Fe1 C4 C5 -118.4(4)
C7 Fe1 C4 C5 -171.8(3)
C8 Fe1 C4 C5 158.5(3)
C9 Fe1 C4 C5 116.3(3)
C2 Fe1 C4 C5 -80.2(3)
C10 Fe1 C4 C5 79.6(4)
C6 Fe1 C4 C5 68.6(11)
C1 Fe1 C4 C5 -36.7(3)
C3 C4 C5 C1 1.1(6)
Fe1 C4 C5 C1 61.1(3)
C3 C4 C5 Fe1 -60.0(3)
C2 C1 C5 C4 -1.9(5)
Si4 C1 C5 C4 171.4(4)
Fe1 C1 C5 C4 -58.6(3)
C2 C1 C5 Fe1 56.7(3)
Si4 C1 C5 Fe1 -130.0(4)
C3 Fe1 C5 C4 38.1(3)
C7 Fe1 C5 C4 146.2(14)
C8 Fe1 C5 C4 -39.5(5)
C9 Fe1 C5 C4 -79.5(4)
C2 Fe1 C5 C4 82.3(3)
C10 Fe1 C5 C4 -124.2(3)
C6 Fe1 C5 C4 -166.0(3)
C1 Fe1 C5 C4 120.2(4)
C3 Fe1 C5 C1 -82.2(3)
C4 Fe1 C5 C1 -120.2(4)
C7 Fe1 C5 C1 25.9(15)
C8 Fe1 C5 C1 -159.7(4)
C9 Fe1 C5 C1 160.2(3)
C2 Fe1 C5 C1 -38.0(3)
C10 Fe1 C5 C1 115.6(3)
C6 Fe1 C5 C1 73.7(4)
Si3 Si1 C6 C7 -1.8(4)
Si2 Si1 C6 C7 -104.0(4)
Hf1 Si1 C6 C7 129.2(4)
Si3 Si1 C6 C10 173.9(4)
Si2 Si1 C6 C10 71.7(4)
Hf1 Si1 C6 C10 -55.1(5)
Si3 Si1 C6 Fe1 -91.1(3)
Si2 Si1 C6 Fe1 166.6(3)
Hf1 Si1 C6 Fe1 39.8(4)
C3 Fe1 C6 C7 -39.8(5)
C4 Fe1 C6 C7 131.1(10)
C8 Fe1 C6 C7 37.0(3)
C9 Fe1 C6 C7 80.7(3)
C2 Fe1 C6 C7 -83.0(3)
C10 Fe1 C6 C7 117.9(4)
C5 Fe1 C6 C7 -170.5(3)
C1 Fe1 C6 C7 -128.0(3)
C3 Fe1 C6 C10 -157.7(4)
C4 Fe1 C6 C10 13.3(12)
C7 Fe1 C6 C10 -117.9(4)
C8 Fe1 C6 C10 -80.9(3)
C9 Fe1 C6 C10 -37.2(3)
C2 Fe1 C6 C10 159.1(3)
C5 Fe1 C6 C10 71.6(4)
C1 Fe1 C6 C10 114.2(3)
C3 Fe1 C6 Si1 77.6(5)
C4 Fe1 C6 Si1 -111.5(10)
C7 Fe1 C6 Si1 117.4(5)
C8 Fe1 C6 Si1 154.3(4)
C9 Fe1 C6 Si1 -161.9(4)
C2 Fe1 C6 Si1 34.4(4)
C10 Fe1 C6 Si1 -124.8(5)
C5 Fe1 C6 Si1 -53.1(4)
C1 Fe1 C6 Si1 -10.6(4)
C10 C6 C7 C8 -1.6(5)
Si1 C6 C7 C8 175.0(3)
Fe1 C6 C7 C8 -59.5(3)
C10 C6 C7 Fe1 57.9(3)
Si1 C6 C7 Fe1 -125.5(3)
C3 Fe1 C7 C8 -79.9(3)
C4 Fe1 C7 C8 -45.0(5)
C9 Fe1 C7 C8 38.3(3)
C2 Fe1 C7 C8 -123.6(3)
C10 Fe1 C7 C8 82.2(3)
C5 Fe1 C7 C8 175.4(13)
C6 Fe1 C7 C8 120.6(4)
C1 Fe1 C7 C8 -162.3(3)
C3 Fe1 C7 C6 159.5(3)
C4 Fe1 C7 C6 -165.6(4)
C8 Fe1 C7 C6 -120.6(4)
C9 Fe1 C7 C6 -82.3(3)
C2 Fe1 C7 C6 115.8(3)
C10 Fe1 C7 C6 -38.4(3)
C5 Fe1 C7 C6 54.8(15)
C1 Fe1 C7 C6 77.1(4)
C6 C7 C8 C9 0.7(6)
Fe1 C7 C8 C9 -60.2(3)
C6 C7 C8 Fe1 60.9(3)
C3 Fe1 C8 C7 113.3(3)
C4 Fe1 C8 C7 154.6(3)
C9 Fe1 C8 C7 -118.1(4)
C2 Fe1 C8 C7 76.6(4)
C10 Fe1 C8 C7 -80.5(3)
C5 Fe1 C8 C7 -178.7(4)
C6 Fe1 C8 C7 -36.8(3)
C1 Fe1 C8 C7 66.8(8)
C3 Fe1 C8 C9 -128.6(3)
C4 Fe1 C8 C9 -87.3(3)
C7 Fe1 C8 C9 118.1(4)
C2 Fe1 C8 C9 -165.3(3)
C10 Fe1 C8 C9 37.6(3)
C5 Fe1 C8 C9 -60.7(5)
C6 Fe1 C8 C9 81.2(3)
C1 Fe1 C8 C9 -175.1(7)
C7 C8 C9 C10 0.5(5)
Fe1 C8 C9 C10 -59.5(3)
C7 C8 C9 Fe1 60.0(3)
C3 Fe1 C9 C8 66.7(4)
C4 Fe1 C9 C8 106.4(3)
C7 Fe1 C9 C8 -38.3(3)
C2 Fe1 C9 C8 43.8(8)
C10 Fe1 C9 C8 -119.2(4)
C5 Fe1 C9 C8 148.1(3)
C6 Fe1 C9 C8 -82.1(3)
C1 Fe1 C9 C8 177.3(4)
C3 Fe1 C9 C10 -174.0(3)
C4 Fe1 C9 C10 -134.4(3)
C7 Fe1 C9 C10 80.9(3)
C8 Fe1 C9 C10 119.2(4)
C2 Fe1 C9 C10 163.1(6)
C5 Fe1 C9 C10 -92.7(3)
C6 Fe1 C9 C10 37.1(3)
C1 Fe1 C9 C10 -63.5(5)
C8 C9 C10 C6 -1.5(6)
Fe1 C9 C10 C6 -60.7(3)
C8 C9 C10 Fe1 59.2(3)
C7 C6 C10 C9 1.9(5)
Si1 C6 C10 C9 -174.5(4)
Fe1 C6 C10 C9 59.4(3)
C7 C6 C10 Fe1 -57.5(3)
Si1 C6 C10 Fe1 126.1(4)
C3 Fe1 C10 C9 17.9(9)
C4 Fe1 C10 C9 63.1(4)
C7 Fe1 C10 C9 -81.7(3)
C8 Fe1 C10 C9 -37.7(3)
C2 Fe1 C10 C9 -167.9(4)
C5 Fe1 C10 C9 107.3(3)
C6 Fe1 C10 C9 -120.1(4)
C1 Fe1 C10 C9 151.4(3)
C3 Fe1 C10 C6 137.9(7)
C4 Fe1 C10 C6 -176.9(3)
C7 Fe1 C10 C6 38.4(3)
C8 Fe1 C10 C6 82.4(3)
C9 Fe1 C10 C6 120.1(4)
C2 Fe1 C10 C6 -47.8(6)
C5 Fe1 C10 C6 -132.6(3)
C1 Fe1 C10 C6 -88.5(3)
C13 Hf1 C11 C12 -37.1(3)
C14 Hf1 C11 C12 -78.8(3)
C20 Hf1 C11 C12 -149.2(3)
C19 Hf1 C11 C12 -103.6(3)
C16 Hf1 C11 C12 78.9(13)
C15 Hf1 C11 C12 -115.6(4)
C17 Hf1 C11 C12 -14.7(5)
C18 Hf1 C11 C12 -58.8(4)
Si1 Hf1 C11 C12 165.2(3)
Si4 Hf1 C11 C12 66.1(3)
C13 Hf1 C11 C15 78.4(3)
C14 Hf1 C11 C15 36.8(3)
C20 Hf1 C11 C15 -33.7(5)
C19 Hf1 C11 C15 12.0(4)
C16 Hf1 C11 C15 -165.5(12)
C12 Hf1 C11 C15 115.6(4)
C17 Hf1 C11 C15 100.9(4)
C18 Hf1 C11 C15 56.8(4)
Si1 Hf1 C11 C15 -79.2(3)
Si4 Hf1 C11 C15 -178.3(3)
C15 C11 C12 C13 -1.1(5)
Hf1 C11 C12 C13 64.4(3)
C15 C11 C12 Hf1 -65.4(3)
C13 Hf1 C12 C11 115.6(4)
C14 Hf1 C12 C11 77.3(3)
C20 Hf1 C12 C11 121.1(6)
C19 Hf1 C12 C11 107.0(3)
C16 Hf1 C12 C11 -167.1(3)
C15 Hf1 C12 C11 36.9(3)
C17 Hf1 C12 C11 171.5(3)
C18 Hf1 C12 C11 136.7(3)
Si1 Hf1 C12 C11 -16.4(3)
Si4 Hf1 C12 C11 -111.2(3)
C14 Hf1 C12 C13 -38.2(3)
C20 Hf1 C12 C13 5.5(7)
C19 Hf1 C12 C13 -8.5(4)
C16 Hf1 C12 C13 77.4(4)
C15 Hf1 C12 C13 -78.6(3)
C11 Hf1 C12 C13 -115.6(4)
C17 Hf1 C12 C13 55.9(3)
C18 Hf1 C12 C13 21.2(3)
Si1 Hf1 C12 C13 -132.0(3)
Si4 Hf1 C12 C13 133.3(3)
C11 C12 C13 C14 1.2(5)
Hf1 C12 C13 C14 67.0(3)
C11 C12 C13 Hf1 -65.8(3)
C14 Hf1 C13 C12 114.0(4)
C20 Hf1 C13 C12 -178.0(3)
C19 Hf1 C13 C12 173.5(3)
C16 Hf1 C13 C12 -134.8(3)
C15 Hf1 C13 C12 77.1(3)
C11 Hf1 C13 C12 36.6(3)
C17 Hf1 C13 C12 -131.8(3)
C18 Hf1 C13 C12 -159.8(3)
Si1 Hf1 C13 C12 68.5(3)
Si4 Hf1 C13 C12 -46.7(3)
C20 Hf1 C13 C14 68.0(4)
C19 Hf1 C13 C14 59.5(3)
C16 Hf1 C13 C14 111.2(3)
C12 Hf1 C13 C14 -114.0(4)
C15 Hf1 C13 C14 -37.0(3)
C11 Hf1 C13 C14 -77.4(3)
C17 Hf1 C13 C14 114.2(3)
C18 Hf1 C13 C14 86.2(3)
Si1 Hf1 C13 C14 -45.5(4)
Si4 Hf1 C13 C14 -160.7(3)
C12 C13 C14 C15 -0.9(6)
Hf1 C13 C14 C15 67.0(3)
C12 C13 C14 Hf1 -67.9(3)
C13 Hf1 C14 C15 -114.6(4)
C20 Hf1 C14 C15 114.9(3)
C19 Hf1 C14 C15 125.0(3)
C16 Hf1 C14 C15 147.0(3)
C12 Hf1 C14 C15 -77.1(3)
C11 Hf1 C14 C15 -36.8(3)
C17 Hf1 C14 C15 172.9(3)
C18 Hf1 C14 C15 158.4(3)
Si1 Hf1 C14 C15 33.0(3)
Si4 Hf1 C14 C15 -88.5(3)
C20 Hf1 C14 C13 -130.5(3)
C19 Hf1 C14 C13 -120.4(3)
C16 Hf1 C14 C13 -98.4(3)
C12 Hf1 C14 C13 37.5(3)
C15 Hf1 C14 C13 114.6(4)
C11 Hf1 C14 C13 77.8(3)
C17 Hf1 C14 C13 -72.5(3)
C18 Hf1 C14 C13 -87.0(3)
Si1 Hf1 C14 C13 147.6(3)
Si4 Hf1 C14 C13 26.1(4)
C13 C14 C15 C11 0.2(5)
Hf1 C14 C15 C11 65.9(3)
C13 C14 C15 Hf1 -65.6(3)
C12 C11 C15 C14 0.5(5)
Hf1 C11 C15 C14 -64.9(3)
C12 C11 C15 Hf1 65.4(3)
C13 Hf1 C15 C14 38.0(3)
C20 Hf1 C15 C14 -82.1(3)
C19 Hf1 C15 C14 -55.4(3)
C16 Hf1 C15 C14 -68.7(5)
C12 Hf1 C15 C14 78.9(3)
C11 Hf1 C15 C14 115.6(4)
C17 Hf1 C15 C14 -10.6(4)
C18 Hf1 C15 C14 -22.5(3)
Si1 Hf1 C15 C14 -148.2(3)
Si4 Hf1 C15 C14 117.6(3)
C13 Hf1 C15 C11 -77.6(3)
C14 Hf1 C15 C11 -115.6(4)
C20 Hf1 C15 C11 162.3(3)
C19 Hf1 C15 C11 -171.0(3)
C16 Hf1 C15 C11 175.7(3)
C12 Hf1 C15 C11 -36.7(3)
C17 Hf1 C15 C11 -126.3(3)
C18 Hf1 C15 C11 -138.1(3)
Si1 Hf1 C15 C11 96.2(3)
Si4 Hf1 C15 C11 2.0(3)
C13 Hf1 C16 C20 -108.4(3)
C14 Hf1 C16 C20 -64.0(4)
C19 Hf1 C16 C20 -37.1(3)
C12 Hf1 C16 C20 -151.2(3)
C15 Hf1 C16 C20 -21.0(5)
C11 Hf1 C16 C20 140.7(12)
C17 Hf1 C16 C20 -114.0(4)
C18 Hf1 C16 C20 -77.8(3)
Si1 Hf1 C16 C20 55.0(3)
Si4 Hf1 C16 C20 153.7(3)
C13 Hf1 C16 C17 5.6(4)
C14 Hf1 C16 C17 50.0(4)
C20 Hf1 C16 C17 114.0(4)
C19 Hf1 C16 C17 76.9(3)
C12 Hf1 C16 C17 -37.1(4)
C15 Hf1 C16 C17 93.0(4)
C11 Hf1 C16 C17 -105.3(13)
C18 Hf1 C16 C17 36.2(3)
Si1 Hf1 C16 C17 169.1(3)
Si4 Hf1 C16 C17 -92.3(3)
C20 C16 C17 C18 0.3(5)
Hf1 C16 C17 C18 -65.9(3)
C20 C16 C17 Hf1 66.2(3)
C13 Hf1 C17 C18 -59.4(3)
C14 Hf1 C17 C18 -27.2(3)
C20 Hf1 C17 C18 78.4(3)
C19 Hf1 C17 C18 37.3(3)
C16 Hf1 C17 C18 116.2(4)
C12 Hf1 C17 C18 -86.4(3)
C15 Hf1 C17 C18 -21.2(4)
C11 Hf1 C17 C18 -77.6(4)
Si1 Hf1 C17 C18 102.5(3)
Si4 Hf1 C17 C18 -160.4(3)
C13 Hf1 C17 C16 -175.6(3)
C14 Hf1 C17 C16 -143.5(3)
C20 Hf1 C17 C16 -37.8(3)
C19 Hf1 C17 C16 -78.9(3)
C12 Hf1 C17 C16 157.4(3)
C15 Hf1 C17 C16 -137.4(3)
C11 Hf1 C17 C16 166.2(3)
C18 Hf1 C17 C16 -116.2(4)
Si1 Hf1 C17 C16 -13.7(3)
Si4 Hf1 C17 C16 83.4(3)
C16 C17 C18 C19 0.6(6)
Hf1 C17 C18 C19 -64.5(3)
C16 C17 C18 Hf1 65.1(3)
C13 Hf1 C18 C17 119.3(3)
C14 Hf1 C18 C17 153.6(3)
C20 Hf1 C18 C17 -77.6(3)
C19 Hf1 C18 C17 -115.3(4)
C16 Hf1 C18 C17 -36.7(3)
C12 Hf1 C18 C17 107.7(3)
C15 Hf1 C18 C17 165.8(3)
C11 Hf1 C18 C17 137.1(3)
Si1 Hf1 C18 C17 -102.8(3)
Si4 Hf1 C18 C17 21.5(3)
C13 Hf1 C18 C19 -125.4(3)
C14 Hf1 C18 C19 -91.1(3)
C20 Hf1 C18 C19 37.7(3)
C16 Hf1 C18 C19 78.6(3)
C12 Hf1 C18 C19 -137.0(3)
C15 Hf1 C18 C19 -78.9(3)
C11 Hf1 C18 C19 -107.6(3)
C17 Hf1 C18 C19 115.3(4)
Si1 Hf1 C18 C19 12.5(4)
Si4 Hf1 C18 C19 136.8(3)
C17 C18 C19 C20 -1.2(5)
Hf1 C18 C19 C20 -66.5(3)
C17 C18 C19 Hf1 65.3(3)
C13 Hf1 C19 C20 168.2(3)
C14 Hf1 C19 C20 -162.8(3)
C16 Hf1 C19 C20 37.0(3)
C12 Hf1 C19 C20 172.9(3)
C15 Hf1 C19 C20 -136.0(3)
C11 Hf1 C19 C20 -142.6(3)
C17 Hf1 C19 C20 77.6(3)
C18 Hf1 C19 C20 114.2(4)
Si1 Hf1 C19 C20 -55.8(3)
Si4 Hf1 C19 C20 52.2(3)
C13 Hf1 C19 C18 54.0(3)
C14 Hf1 C19 C18 82.9(3)
C20 Hf1 C19 C18 -114.2(4)
C16 Hf1 C19 C18 -77.3(3)
C12 Hf1 C19 C18 58.7(4)
C15 Hf1 C19 C18 109.7(3)
C11 Hf1 C19 C18 103.1(3)
C17 Hf1 C19 C18 -36.7(3)
Si1 Hf1 C19 C18 -170.0(3)
Si4 Hf1 C19 C18 -62.1(3)
C17 C16 C20 C19 -1.0(5)
Hf1 C16 C20 C19 66.0(3)
C17 C16 C20 Hf1 -67.0(3)
C18 C19 C20 C16 1.3(5)
Hf1 C19 C20 C16 -66.2(3)
C18 C19 C20 Hf1 67.5(3)
C13 Hf1 C20 C16 99.9(3)
C14 Hf1 C20 C16 133.8(3)
C19 Hf1 C20 C16 115.4(4)
C12 Hf1 C20 C16 95.9(6)
C15 Hf1 C20 C16 169.4(3)
C11 Hf1 C20 C16 -169.8(3)
C17 Hf1 C20 C16 37.6(3)
C18 Hf1 C20 C16 77.8(3)
Si1 Hf1 C20 C16 -122.7(3)
Si4 Hf1 C20 C16 -28.0(3)
C13 Hf1 C20 C19 -15.5(4)
C14 Hf1 C20 C19 18.4(3)
C16 Hf1 C20 C19 -115.4(4)
C12 Hf1 C20 C19 -19.5(7)
C15 Hf1 C20 C19 54.0(3)
C11 Hf1 C20 C19 74.8(5)
C17 Hf1 C20 C19 -77.8(3)
C18 Hf1 C20 C19 -37.6(3)
Si1 Hf1 C20 C19 121.9(3)
Si4 Hf1 C20 C19 -143.4(3)
